data_7222644
loop_
_publ_author_name
'Naegele, A.'
'Day, C.'
'Meyer, H.J.'
'Lachgar, A.'

_publ_section_title
;
 Interpenetrierende Clusterstraenge in der Kristallstruktur von K0.77 Nb6
 Cl15
;
_journal_name_full
;
Zeitschrift fuer Naturforschung, Teil B. Anorganische Chemie, Organische 
Chemie (42,1987-)
;
_journal_page_first 1238
_journal_page_last 1240
_journal_volume 56
_journal_year 2001
_chemical_formula_sum 'Cl15 K0.77 Nb6'
_chemical_name_systematic 'K0.77 (Nb6 Cl15)'
_space_group_IT_number 51
_symmetry_space_group_name_Hall '-P 2a 2a'
_symmetry_space_group_name_H-M 'P m m a'
_cell_angle_alpha 90
_cell_angle_beta 90
_cell_angle_gamma 90
_cell_formula_units_Z 4
_cell_length_a 17.801
_cell_length_b 13.4143
_cell_length_c 9.2551
_cell_volume 2210.006
_citation_journal_id_ASTM ZNBSEN
_cod_data_source_file Naegele_ZNBSEN_2001_330.cif
_cod_data_source_block Cl15K0.77Nb6
_cod_original_cell_volume 2210.007
_cod_database_code 7222644

loop_
_symmetry_equiv_pos_as_xyz
x,y,z
-x+1/2,-y,z
x+1/2,-y,-z
-x,y,-z
-x,-y,-z
x-1/2,y,-z
-x-1/2,y,z
x,-y,z

loop_
_atom_site_label
_atom_site_type_symbol
_atom_site_fract_x
_atom_site_fract_y
_atom_site_fract_z
_atom_site_occupancy
_atom_site_U_iso_or_equiv
Cl11 Cl-1 0.44281 0 0.1654 1 0.0
Nb5 Nb+2 0.25 0 0.94251 1 0.0
Cl9 Cl-1 0.59372 0.37225 0.23046 1 0.0
Cl1 Cl-1 0.25 0.5 0.6862 1 0.0
Cl8 Cl-1 0.5 0.24575 0.5 1 0.0
Cl10 Cl-1 0.43625 0.25063 0.16197 1 0.0
Cl4 Cl-1 0.43089 0.5 0.1535 1 0.0
Nb2 Nb+2 0.60775 0.5 0.41933 1 0.0
Cl7 Cl-1 0.25 0.2553 0.153 1 0.0
Nb4 Nb+2 0.25 0 0.38174 1 0.0
Nb1 Nb+2 0.47083 0.39017 0.35069 1 0.0
Nb3 Nb+2 0.33326 0.1105 0.1629 1 0.0
Cl3 Cl-1 0.25 0 0.663 1 0.0
Cl2 Cl-1 0.3486 0.1265 0.90065 1 0.0
Cl5 Cl-1 0.3462 0.12563 0.42512 1 0.0
K1 K+1 0.25 0.25502 0.6787 0.768 0.0
Cl6 Cl-1 0.33928 0.37488 0.41987 1 0.0
